data_1544365
loop_
_publ_author_name
'Wang, Ming'
'Fan, Qiaoling'
'Jiang, Xuefeng'

_publ_section_title
;
 Transition-Metal-Free Diarylannulated Sulfide and Selenide Construction
 via Radical/Anion-Mediated Sulfur-Iodine and Selenium-Iodine Exchange.
;
_journal_issue 21
_journal_name_full 'Organic letters'
_journal_page_first 5756
_journal_page_last 5759
_journal_paper_doi 10.1021/acs.orglett.6b03078
_journal_volume 18
_journal_year 2016
_chemical_formula_sum 'C13 H10 O S'
_chemical_formula_weight 214.27
_chemical_name_systematic
; 
 ? 
;
_space_group_IT_number 14
_symmetry_cell_setting monoclinic
_symmetry_space_group_name_Hall '-P 2ybc'
_symmetry_space_group_name_H-M 'P 1 21/c 1'
_atom_sites_solution_hydrogens geom
_atom_sites_solution_primary direct
_atom_sites_solution_secondary difmap
_audit_creation_method SHELXL-97
_cell_angle_alpha 90.00
_cell_angle_beta 96.068(2)
_cell_angle_gamma 90.00
_cell_formula_units_Z 4
_cell_length_a 13.6637(7)
_cell_length_b 5.6795(3)
_cell_length_c 13.4061(7)
_cell_measurement_reflns_used 3720
_cell_measurement_temperature 296(2)
_cell_measurement_theta_max 25.23
_cell_measurement_theta_min 3.00
_cell_volume 1034.52(9)
_computing_structure_refinement 'SHELXL-97 (Sheldrick, 2008)'
_computing_structure_solution 'SHELXS-97 (Sheldrick, 2008)'
_diffrn_ambient_temperature 296(2)
_diffrn_measured_fraction_theta_full 1.000
_diffrn_measured_fraction_theta_max 1.000
_diffrn_measurement_device_type 'Bruker Smart Apex II'
_diffrn_radiation_monochromator graphite
_diffrn_radiation_source 'fine-focus sealed tube'
_diffrn_radiation_type MoK\a
_diffrn_radiation_wavelength 0.71073
_diffrn_reflns_av_R_equivalents 0.0269
_diffrn_reflns_av_sigmaI/netI 0.0170
_diffrn_reflns_limit_h_max 16
_diffrn_reflns_limit_h_min -16
_diffrn_reflns_limit_k_max 6
_diffrn_reflns_limit_k_min -6
_diffrn_reflns_limit_l_max 15
_diffrn_reflns_limit_l_min -15
_diffrn_reflns_number 11429
_diffrn_reflns_theta_full 25.01
_diffrn_reflns_theta_max 25.01
_diffrn_reflns_theta_min 1.50
_exptl_absorpt_coefficient_mu 0.278
_exptl_absorpt_correction_T_max 0.9311
_exptl_absorpt_correction_T_min 0.9064
_exptl_absorpt_correction_type multi-scan
_exptl_absorpt_process_details sadabs
_exptl_crystal_colour colorless
_exptl_crystal_density_diffrn 1.376
_exptl_crystal_density_method 'not measured'
_exptl_crystal_description block
_exptl_crystal_F_000 448
_exptl_crystal_size_max 0.36
_exptl_crystal_size_mid 0.32
_exptl_crystal_size_min 0.26
_refine_diff_density_max 0.166
_refine_diff_density_min -0.153
_refine_diff_density_rms 0.033
_refine_ls_extinction_method none
_refine_ls_goodness_of_fit_ref 1.031
_refine_ls_hydrogen_treatment constr
_refine_ls_matrix_type full
_refine_ls_number_parameters 136
_refine_ls_number_reflns 1825
_refine_ls_number_restraints 0
_refine_ls_restrained_S_all 1.031
_refine_ls_R_factor_all 0.0415
_refine_ls_R_factor_gt 0.0326
_refine_ls_shift/su_max 0.001
_refine_ls_shift/su_mean 0.000
_refine_ls_structure_factor_coef Fsqd
_refine_ls_weighting_details 'calc w=1/[\s^2^(Fo^2^)+(0.0412P)^2^+0.3425P] where P=(Fo^2^+2Fc^2^)/3'
_refine_ls_weighting_scheme calc
_refine_ls_wR_factor_gt 0.0829
_refine_ls_wR_factor_ref 0.0894
_reflns_number_gt 1529
_reflns_number_total 1825
_reflns_threshold_expression >2sigma(I)
_cod_data_source_file ol6b03078_si_002.cif
_cod_data_source_block z
_cod_depositor_comments
;
The following automatic conversions were performed:

'_symmetry_cell_setting' value 'Monoclinic' changed to 'monoclinic'
according to
/usr/data/users/saulius/crontab/automatic-downloads/rss-feeds/ACS/lib/dictionaries/cif_core.dic
dictionary named 'cif_core.dic' version 2.4.2 from 2011-04-26.

Automatic conversion script
Id: cif_fix_values 4268 2015-11-12 08:31:59Z antanas 

 Adding full bibliography for 1544365--1544366.cif.
;
_cod_original_sg_symbol_H-M P2(1)/c
_cod_database_code 1544365

loop_
_symmetry_equiv_pos_as_xyz
'x, y, z'
'-x, y+1/2, -z+1/2'
'-x, -y, -z'
'x, -y-1/2, z-1/2'

loop_
_atom_site_label
_atom_site_type_symbol
_atom_site_fract_x
_atom_site_fract_y
_atom_site_fract_z
_atom_site_U_iso_or_equiv
_atom_site_adp_type
_atom_site_occupancy
_atom_site_symmetry_multiplicity
_atom_site_calc_flag
_atom_site_refinement_flags
S1 S 0.84778(4) 0.17806(9) 0.89134(4) 0.05448(18) Uani 1 1 d .
O1 O 0.57247(9) 0.4511(2) 0.61570(9) 0.0548(4) Uani 1 1 d .
C1 C 0.65945(14) 0.7031(3) 0.85553(14) 0.0505(5) Uani 1 1 d .
H1A H 0.6446 0.8331 0.8933 0.061 Uiso 1 1 calc R
C2 C 0.60774(13) 0.6633(3) 0.76393(13) 0.0504(5) Uani 1 1 d .
H2A H 0.5578 0.7664 0.7401 0.061 Uiso 1 1 calc R
C3 C 0.62915(12) 0.4694(3) 0.70585(12) 0.0441(4) Uani 1 1 d .
C4 C 0.70224(12) 0.3130(3) 0.73955(13) 0.0445(4) Uani 1 1 d .
H4A H 0.7166 0.1835 0.7012 0.053 Uiso 1 1 calc R
C5 C 0.75405(12) 0.3555(3) 0.83330(12) 0.0418(4) Uani 1 1 d .
C6 C 0.73451(12) 0.5491(3) 0.89248(12) 0.0414(4) Uani 1 1 d .
C7 C 0.79711(12) 0.5536(3) 0.98679(12) 0.0433(4) Uani 1 1 d .
C8 C 0.86213(13) 0.3628(3) 0.99622(13) 0.0463(4) Uani 1 1 d .
C9 C 0.92850(15) 0.3327(4) 1.08108(14) 0.0574(5) Uani 1 1 d .
H9A H 0.9719 0.2061 1.0861 0.069 Uiso 1 1 calc R
C10 C 0.92858(15) 0.4940(4) 1.15748(14) 0.0611(5) Uani 1 1 d .
H10A H 0.9730 0.4769 1.2146 0.073 Uiso 1 1 calc R
C11 C 0.86363(15) 0.6814(4) 1.15074(14) 0.0602(5) Uani 1 1 d .
H11A H 0.8639 0.7870 1.2038 0.072 Uiso 1 1 calc R
C12 C 0.79859(15) 0.7131(3) 1.06629(14) 0.0538(5) Uani 1 1 d .
H12A H 0.7556 0.8406 1.0621 0.065 Uiso 1 1 calc R
C13 C 0.58814(16) 0.2548(4) 0.55390(15) 0.0641(6) Uani 1 1 d .
H13A H 0.5440 0.2634 0.4934 0.096 Uiso 1 1 calc R
H13B H 0.5762 0.1121 0.5890 0.096 Uiso 1 1 calc R
H13C H 0.6549 0.2561 0.5375 0.096 Uiso 1 1 calc R

loop_
_atom_site_aniso_label
_atom_site_aniso_U_11
_atom_site_aniso_U_22
_atom_site_aniso_U_33
_atom_site_aniso_U_23
_atom_site_aniso_U_13
_atom_site_aniso_U_12
S1 0.0568(3) 0.0510(3) 0.0536(3) -0.0029(2) -0.0038(2) 0.0152(2)
O1 0.0515(8) 0.0605(8) 0.0500(7) -0.0033(6) -0.0064(6) 0.0098(6)
C1 0.0542(11) 0.0450(10) 0.0531(11) -0.0033(8) 0.0086(9) 0.0078(8)
C2 0.0464(10) 0.0482(11) 0.0561(11) 0.0034(8) 0.0031(8) 0.0108(8)
C3 0.0400(9) 0.0476(10) 0.0446(9) 0.0040(8) 0.0041(7) -0.0003(8)
C4 0.0466(10) 0.0410(10) 0.0459(9) -0.0022(7) 0.0048(8) 0.0026(8)
C5 0.0397(9) 0.0403(9) 0.0457(9) 0.0051(7) 0.0060(7) 0.0012(7)
C6 0.0430(9) 0.0392(9) 0.0431(9) 0.0026(7) 0.0093(7) -0.0013(7)
C7 0.0443(10) 0.0427(10) 0.0437(9) 0.0040(7) 0.0080(7) -0.0054(8)
C8 0.0441(10) 0.0491(10) 0.0460(9) 0.0046(8) 0.0055(8) -0.0032(8)
C9 0.0525(12) 0.0633(13) 0.0552(11) 0.0083(10) 0.0000(9) 0.0036(10)
C10 0.0562(12) 0.0793(15) 0.0462(11) 0.0056(10) -0.0020(9) -0.0100(11)
C11 0.0681(14) 0.0659(13) 0.0464(11) -0.0072(9) 0.0057(9) -0.0108(11)
C12 0.0600(12) 0.0519(11) 0.0500(11) -0.0023(9) 0.0081(9) -0.0010(9)
C13 0.0693(14) 0.0633(13) 0.0561(12) -0.0096(10) -0.0097(10) 0.0090(11)

loop_
_atom_type_symbol
_atom_type_description
_atom_type_scat_dispersion_real
_atom_type_scat_dispersion_imag
_atom_type_scat_source
C C 0.0033 0.0016 'International Tables Vol C Tables 4.2.6.8 and 6.1.1.4'
H H 0.0000 0.0000 'International Tables Vol C Tables 4.2.6.8 and 6.1.1.4'
O O 0.0106 0.0060 'International Tables Vol C Tables 4.2.6.8 and 6.1.1.4'
S S 0.1246 0.1234 'International Tables Vol C Tables 4.2.6.8 and 6.1.1.4'

loop_
_geom_angle_atom_site_label_1
_geom_angle_atom_site_label_2
_geom_angle_atom_site_label_3
_geom_angle
C5 S1 C8 91.53(8)
C3 O1 C13 117.97(14)
C2 C1 C6 120.28(16)
C2 C1 H1A 119.9
C6 C1 H1A 119.9
C1 C2 C3 120.75(17)
C1 C2 H2A 119.6
C3 C2 H2A 119.6
O1 C3 C4 124.33(16)
O1 C3 C2 114.80(15)
C4 C3 C2 120.87(16)
C3 C4 C5 117.70(16)
C3 C4 H4A 121.1
C5 C4 H4A 121.1
C4 C5 C6 122.51(16)
C4 C5 S1 125.40(13)
C6 C5 S1 112.09(13)
C1 C6 C5 117.90(16)
C1 C6 C7 129.87(16)
C5 C6 C7 112.22(15)
C12 C7 C8 118.40(17)
C12 C7 C6 129.51(17)
C8 C7 C6 112.07(15)
C9 C8 C7 121.54(18)
C9 C8 S1 126.37(15)
C7 C8 S1 112.09(13)
C10 C9 C8 118.53(19)
C10 C9 H9A 120.7
C8 C9 H9A 120.7
C9 C10 C11 120.97(19)
C9 C10 H10A 119.5
C11 C10 H10A 119.5
C12 C11 C10 120.60(19)
C12 C11 H11A 119.7
C10 C11 H11A 119.7
C11 C12 C7 119.94(19)
C11 C12 H12A 120.0
C7 C12 H12A 120.0
O1 C13 H13A 109.5
O1 C13 H13B 109.5
H13A C13 H13B 109.5
O1 C13 H13C 109.5
H13A C13 H13C 109.5
H13B C13 H13C 109.5

loop_
_geom_bond_atom_site_label_1
_geom_bond_atom_site_label_2
_geom_bond_distance
S1 C5 1.7465(17)
S1 C8 1.7486(19)
O1 C3 1.369(2)
O1 C13 1.419(2)
C1 C2 1.369(3)
C1 C6 1.398(2)
C1 H1A 0.9300
C2 C3 1.397(2)
C2 H2A 0.9300
C3 C4 1.377(2)
C4 C5 1.397(2)
C4 H4A 0.9300
C5 C6 1.398(2)
C6 C7 1.450(2)
C7 C12 1.397(2)
C7 C8 1.399(2)
C8 C9 1.388(3)
C9 C10 1.374(3)
C9 H9A 0.9300
C10 C11 1.383(3)
C10 H10A 0.9300
C11 C12 1.375(3)
C11 H11A 0.9300
C12 H12A 0.9300
C13 H13A 0.9600
C13 H13B 0.9600
C13 H13C 0.9600

loop_
_geom_torsion_atom_site_label_1
_geom_torsion_atom_site_label_2
_geom_torsion_atom_site_label_3
_geom_torsion_atom_site_label_4
_geom_torsion
C6 C1 C2 C3 -0.2(3)
C13 O1 C3 C4 1.7(3)
C13 O1 C3 C2 -178.23(17)
C1 C2 C3 O1 -179.58(16)
C1 C2 C3 C4 0.4(3)
O1 C3 C4 C5 179.85(15)
C2 C3 C4 C5 -0.2(3)
C3 C4 C5 C6 -0.3(2)
C3 C4 C5 S1 178.83(13)
C8 S1 C5 C4 -179.32(15)
C8 S1 C5 C6 -0.09(13)
C2 C1 C6 C5 -0.3(3)
C2 C1 C6 C7 -178.85(17)
C4 C5 C6 C1 0.5(2)
S1 C5 C6 C1 -178.71(13)
C4 C5 C6 C7 179.36(15)
S1 C5 C6 C7 0.11(18)
C1 C6 C7 C12 0.4(3)
C5 C6 C7 C12 -178.27(17)
C1 C6 C7 C8 178.57(17)
C5 C6 C7 C8 -0.1(2)
C12 C7 C8 C9 -1.4(3)
C6 C7 C8 C9 -179.79(16)
C12 C7 C8 S1 178.42(13)
C6 C7 C8 S1 0.01(18)
C5 S1 C8 C9 179.83(17)
C5 S1 C8 C7 0.04(13)
C7 C8 C9 C10 0.8(3)
S1 C8 C9 C10 -178.95(14)
C8 C9 C10 C11 0.5(3)
C9 C10 C11 C12 -1.3(3)
C10 C11 C12 C7 0.7(3)
C8 C7 C12 C11 0.6(3)
C6 C7 C12 C11 178.71(17)
